data_7241432
loop_
_publ_author_name
'Pisk, Jana'
'\/Dilovi\'c, Ivica'
'Hrenar, Tomica'
'Cvijanovi\'c, Danijela'
'Pavlovi\'c, Gordana'
'Vrdoljak, Vi\<snja'

_publ_section_title
;
 Effective methods for the synthesis of hydrazones, quinazolines, and
 Schiff bases: reaction monitoring using a chemometric approach
;
_journal_issue 63
_journal_name_full 'RSC Advances'
_journal_page_first 38566
_journal_page_last 38577
_journal_paper_doi 10.1039/D0RA06845D
_journal_volume 10
_journal_year 2020
_chemical_formula_moiety 'C14 H13 N3 O3'
_chemical_formula_sum 'C14 H13 N3 O3'
_chemical_formula_weight 271.27
_space_group_crystal_system monoclinic
_space_group_IT_number 14
_space_group_name_Hall '-P 2ybc'
_space_group_name_H-M_alt 'P 1 21/c 1'
_atom_sites_solution_hydrogens mixed
_atom_sites_solution_primary dual
_audit_creation_date 2020-01-08
_audit_creation_method
;
Olex2 1.2
(compiled 2018.05.29 svn.r3508 for OlexSys, GUI svn.r5506)
;
_audit_update_record
;
2020-02-20 deposited with the CCDC.	2020-10-05 downloaded from the CCDC.
;
_cell_angle_alpha 90
_cell_angle_beta 99.252(5)
_cell_angle_gamma 90
_cell_formula_units_Z 16
_cell_length_a 24.7095(14)
_cell_length_b 10.1996(7)
_cell_length_c 20.7620(14)
_cell_measurement_reflns_used 2580
_cell_measurement_temperature 293
_cell_measurement_theta_max 30.4170
_cell_measurement_theta_min 4.4520
_cell_volume 5164.5(6)
_computing_cell_refinement
;
CrysAlisPro, Agilent Technologies,
Version 1.171.37.35 (release 13-08-2014 CrysAlis171 .NET)
(compiled Aug 13 2014,18:06:01)
;
_computing_data_collection
;
CrysAlisPro, Agilent Technologies,
Version 1.171.37.35 (release 13-08-2014 CrysAlis171 .NET)
(compiled Aug 13 2014,18:06:01)
;
_computing_data_reduction
;
CrysAlisPro, Agilent Technologies,
Version 1.171.37.35 (release 13-08-2014 CrysAlis171 .NET)
(compiled Aug 13 2014,18:06:01)
;
_computing_molecular_graphics 'Olex2 (Dolomanov et al., 2009)'
_computing_publication_material 'Olex2 (Dolomanov et al., 2009)'
_computing_structure_refinement 'ShelXL (Sheldrick, 2015)'
_computing_structure_solution 'ShelXT (Sheldrick, 2015)'
_diffrn_ambient_temperature 293
_diffrn_detector 'CCD plate'
_diffrn_detector_area_resol_mean 16.3426
_diffrn_detector_type Sapphire3
_diffrn_measured_fraction_theta_full 0.993
_diffrn_measured_fraction_theta_max 0.993
_diffrn_measurement_details
;
#__ type_ start__ end____ width___ exp.time_
  1 omega  -48.00   38.00   1.0000    5.0000
omega____ theta____ kappa____ phi______ frames
    -      -31.4667   19.0000   30.0000 86

#__ type_ start__ end____ width___ exp.time_
  2 omega   47.00   82.00   1.0000    5.0000
omega____ theta____ kappa____ phi______ frames
    -       28.8104  179.0000 -120.0000 35

#__ type_ start__ end____ width___ exp.time_
  3 omega   34.00  109.00   1.0000    5.0000
omega____ theta____ kappa____ phi______ frames
    -       28.8104  179.0000    0.0000 75

#__ type_ start__ end____ width___ exp.time_
  4 omega  -77.00  -26.00   1.0000    5.0000
omega____ theta____ kappa____ phi______ frames
    -      -31.4667  -57.0000   60.0000 51

#__ type_ start__ end____ width___ exp.time_
  5 omega  -92.00  -51.00   1.0000    5.0000
omega____ theta____ kappa____ phi______ frames
    -      -31.4667 -179.0000   90.0000 41
;
_diffrn_measurement_device 'four-circle diffractometer'
_diffrn_measurement_device_type 'Xcalibur, Sapphire3'
_diffrn_measurement_method '\w scans'
_diffrn_orient_matrix_UB_11 -0.0179852000
_diffrn_orient_matrix_UB_12 0.0546384000
_diffrn_orient_matrix_UB_13 -0.0040014000
_diffrn_orient_matrix_UB_21 -0.0055268000
_diffrn_orient_matrix_UB_22 -0.0089408000
_diffrn_orient_matrix_UB_23 0.0321980000
_diffrn_orient_matrix_UB_31 0.0221482000
_diffrn_orient_matrix_UB_32 0.0421455000
_diffrn_orient_matrix_UB_33 0.0120713000
_diffrn_radiation_monochromator graphite
_diffrn_radiation_probe x-ray
_diffrn_radiation_type MoK\a
_diffrn_radiation_wavelength 0.71073
_diffrn_reflns_av_R_equivalents 0.0455
_diffrn_reflns_av_unetI/netI 0.0757
_diffrn_reflns_Laue_measured_fraction_full 0.993
_diffrn_reflns_Laue_measured_fraction_max 0.993
_diffrn_reflns_limit_h_max 29
_diffrn_reflns_limit_h_min -28
_diffrn_reflns_limit_k_max 12
_diffrn_reflns_limit_k_min -10
_diffrn_reflns_limit_l_max 24
_diffrn_reflns_limit_l_min -25
_diffrn_reflns_number 21864
_diffrn_reflns_point_group_measured_fraction_full 0.993
_diffrn_reflns_point_group_measured_fraction_max 0.993
_diffrn_reflns_theta_full 25.242
_diffrn_reflns_theta_max 25.499
_diffrn_reflns_theta_min 4.194
_diffrn_source 'Enhance (Mo) X-ray Source'
_exptl_absorpt_coefficient_mu 0.101
_exptl_absorpt_correction_T_max 1.00000
_exptl_absorpt_correction_T_min 0.98562
_exptl_absorpt_correction_type multi-scan
_exptl_absorpt_process_details
;
CrysAlisPro, Agilent Technologies,
Version 1.171.37.35 (release 13-08-2014 CrysAlis171 .NET)
(compiled Aug 13 2014,18:06:01)
Empirical absorption correction using spherical harmonics,
 implemented in SCALE3 ABSPACK scaling algorithm.
;
_exptl_crystal_colour yellow
_exptl_crystal_colour_primary yellow
_exptl_crystal_density_diffrn 1.396
_exptl_crystal_description prism
_exptl_crystal_F_000 2272
_exptl_crystal_recrystallization_method methanol
_exptl_crystal_size_max 0.67
_exptl_crystal_size_mid 0.42
_exptl_crystal_size_min 0.15
_refine_diff_density_max 0.234
_refine_diff_density_min -0.237
_refine_diff_density_rms 0.043
_refine_ls_extinction_method none
_refine_ls_goodness_of_fit_ref 0.985
_refine_ls_hydrogen_treatment constr
_refine_ls_matrix_type full
_refine_ls_number_parameters 733
_refine_ls_number_reflns 9550
_refine_ls_number_restraints 0
_refine_ls_restrained_S_all 0.985
_refine_ls_R_factor_all 0.1312
_refine_ls_R_factor_gt 0.0598
_refine_ls_shift/su_max 0.001
_refine_ls_shift/su_mean 0.000
_refine_ls_structure_factor_coef Fsqd
_refine_ls_weighting_details 'w=1/[\s^2^(Fo^2^)+(0.0399P)^2^] where P=(Fo^2^+2Fc^2^)/3'
_refine_ls_weighting_scheme calc
_refine_ls_wR_factor_gt 0.1132
_refine_ls_wR_factor_ref 0.1427
_reflns_Friedel_coverage 0.000
_reflns_number_gt 4915
_reflns_number_total 9550
_reflns_threshold_expression 'I > 2\s(I)'
_cod_data_source_file d0ra06845d2.cif
_cod_data_source_block 4a
_cod_database_code 7241432
_shelx_shelxl_version_number 2016/4
_shelx_space_group_comment
;
The symmetry employed for this shelxl refinement is uniquely defined
by the following loop, which should always be used as a source of
symmetry information in preference to the above space-group names.
They are only intended as comments.
;
_shelx_estimated_absorpt_t_max 0.985
_shelx_estimated_absorpt_t_min 0.936
_reflns_odcompleteness_completeness 99.58
_reflns_odcompleteness_iscentric 1
_reflns_odcompleteness_theta 30.44
_olex2_refinement_description
;
1. Fixed Uiso
 At 1.2 times of:
  All C(H) groups, All N(H) groups, All N(H,H) groups
 At 1.5 times of:
  All O(H) groups
2.a Rotating group:
 N13(H13A,H13B), N23(H23A,H23B), N33(H33A,H33B), N43(H43A,H43B)
2.b Aromatic/amide H refined with riding coordinates:
 N11(H11), N41(H41), N21(H21), N31(H31), C12(H12A), C210(H210), C32(H32A),
 C42(H42A), C214(H214), C48(H48), C22(H22A), C211(H211), C111(H111), C114(H114),
  C110(H110), C47(H47), C113(H113), C46(H46), C38(H38), C18(H18), C28(H28),
 C213(H213), C410(H410), C26(H26), C27(H27), C36(H36), C37(H37), C16(H16),
 C17(H17), C314(H314), C310(H310), C414(H414), C411(H411), C311(H311),
 C413(H413), C313(H313)
2.c Idealised tetrahedral OH refined as rotating group:
 O42(H42), O43(H43), O32(H32), O12(H12), O22(H22), O23(H23), O33(H33), O13(H13)
;
_olex2_date_sample_data_collection 2018-05-29
_olex2_exptl_crystal_mounting_method 'glass needle'
_olex2_submission_special_instructions 'No special instructions were received'

loop_
_space_group_symop_operation_xyz
'x, y, z'
'-x, y+1/2, -z+1/2'
'-x, -y, -z'
'x, -y-1/2, z-1/2'

loop_
_atom_site_label
_atom_site_type_symbol
_atom_site_fract_x
_atom_site_fract_y
_atom_site_fract_z
_atom_site_U_iso_or_equiv
_atom_site_adp_type
_atom_site_occupancy
_atom_site_site_symmetry_order
_atom_site_calc_flag
_atom_site_refinement_flags_posn
_atom_site_refinement_flags_adp
_atom_site_refinement_flags_occupancy
_atom_site_disorder_assembly
_atom_site_disorder_group
O42 O 0.60016(6) 0.3442(2) 0.53641(8) 0.0461(5) Uani 1 1 d . . . . .
H42 H 0.580489 0.299084 0.555791 0.069 Uiso 1 1 calc GR . . . .
O11 O 0.94749(7) -0.03297(19) 0.36227(8) 0.0442(5) Uani 1 1 d . . . . .
O43 O 0.65108(6) 0.4969(2) 0.46483(8) 0.0455(5) Uani 1 1 d . . . . .
H43 H 0.666967 0.516586 0.434427 0.068 Uiso 1 1 calc GR . . . .
O32 O 0.64897(6) 0.81945(19) 0.45987(9) 0.0470(5) Uani 1 1 d . . . . .
H32 H 0.668389 0.763027 0.447114 0.070 Uiso 1 1 calc GR . . . .
O12 O 0.90295(7) -0.30788(19) 0.47053(10) 0.0486(5) Uani 1 1 d . . . . .
H12 H 0.920489 -0.247577 0.457837 0.073 Uiso 1 1 calc GR . . . .
O21 O 0.80437(6) 0.46443(18) 0.64579(8) 0.0439(5) Uani 1 1 d . . . . .
O22 O 0.84587(7) 0.1826(2) 0.52946(9) 0.0506(6) Uani 1 1 d . . . . .
H22 H 0.829575 0.241801 0.545012 0.076 Uiso 1 1 calc GR . . . .
O23 O 0.89071(7) 0.0145(2) 0.45886(9) 0.0488(5) Uani 1 1 d . . . . .
H23 H 0.904346 -0.012212 0.427828 0.073 Uiso 1 1 calc GR . . . .
O31 O 0.70459(7) 0.5241(2) 0.36620(9) 0.0516(5) Uani 1 1 d . . . . .
O33 O 0.59479(7) 0.9878(2) 0.52107(10) 0.0585(6) Uani 1 1 d . . . . .
H33 H 0.580178 1.024033 0.549060 0.088 Uiso 1 1 calc GR . . . .
O41 O 0.55153(7) 0.0402(2) 0.63639(10) 0.0567(6) Uani 1 1 d . . . . .
N11 N 1.02347(8) -0.0898(2) 0.43090(10) 0.0405(6) Uani 1 1 d . . . . .
H11 H 1.058102 -0.080820 0.443969 0.049 Uiso 1 1 calc R . . . .
O13 O 0.85472(7) -0.4849(2) 0.53249(11) 0.0671(7) Uani 1 1 d . . . . .
H13 H 0.841436 -0.522984 0.561035 0.101 Uiso 1 1 calc GR . . . .
N22 N 0.75803(8) 0.3213(2) 0.54504(11) 0.0394(6) Uani 1 1 d . . . . .
N12 N 0.99343(8) -0.1793(2) 0.46021(11) 0.0379(6) Uani 1 1 d . . . . .
N42 N 0.50893(8) 0.2232(2) 0.55134(11) 0.0403(6) Uani 1 1 d . . . . .
N41 N 0.47722(8) 0.1509(2) 0.58766(11) 0.0426(6) Uani 1 1 d . . . . .
H41 H 0.442343 0.162755 0.582763 0.051 Uiso 1 1 calc R . . . .
N21 N 0.72866(8) 0.4084(2) 0.57692(11) 0.0429(6) Uani 1 1 d . . . . .
H21 H 0.693736 0.415068 0.565523 0.052 Uiso 1 1 calc R . . . .
N31 N 0.77781(8) 0.6316(2) 0.41922(11) 0.0451(6) Uani 1 1 d . . . . .
H31 H 0.812845 0.640548 0.427541 0.054 Uiso 1 1 calc R . . . .
N32 N 0.74419(8) 0.7074(2) 0.45097(11) 0.0407(6) Uani 1 1 d . . . . .
N13 N 1.10867(9) 0.3789(2) 0.26499(11) 0.0511(7) Uani 1 1 d . . . . .
H13A H 1.085681 0.430067 0.240974 0.061 Uiso 1 1 d GR . . . .
H13B H 1.126271 0.426037 0.296174 0.061 Uiso 1 1 d GR . . . .
N23 N 0.64216(9) 0.8908(2) 0.73357(12) 0.0561(7) Uani 1 1 d . . . . .
H23A H 0.607177 0.880933 0.724150 0.067 Uiso 1 1 d GR . . . .
H23B H 0.651692 0.889418 0.775294 0.067 Uiso 1 1 d GR . . . .
C19 C 1.02866(9) 0.0811(3) 0.35153(12) 0.0313(6) Uani 1 1 d . . . . .
C11 C 0.99756(10) -0.0170(3) 0.38154(12) 0.0324(6) Uani 1 1 d . . . . .
C23 C 0.75754(10) 0.1638(3) 0.46057(12) 0.0343(6) Uani 1 1 d . . . . .
C45 C 0.59714(9) 0.4718(3) 0.44151(12) 0.0339(6) Uani 1 1 d . . . . .
C44 C 0.57022(10) 0.3909(3) 0.48021(12) 0.0345(6) Uani 1 1 d . . . . .
C29 C 0.72299(10) 0.5848(3) 0.65288(12) 0.0350(6) Uani 1 1 d . . . . .
C24 C 0.81311(10) 0.1318(3) 0.47644(12) 0.0341(6) Uani 1 1 d . . . . .
C43 C 0.51422(10) 0.3648(3) 0.46190(13) 0.0363(7) Uani 1 1 d . . . . .
C12 C 1.01917(10) -0.2512(3) 0.50548(13) 0.0372(7) Uani 1 1 d . . . . .
H12A H 1.056773 -0.240093 0.517720 0.045 Uiso 1 1 calc R . . . .
C21 C 0.75471(10) 0.4826(3) 0.62578(12) 0.0350(6) Uani 1 1 d . . . . .
C34 C 0.67848(10) 0.8868(3) 0.51017(13) 0.0358(6) Uani 1 1 d . . . . .
C33 C 0.73444(10) 0.8681(3) 0.53077(13) 0.0362(7) Uani 1 1 d . . . . .
C210 C 0.67295(10) 0.6347(3) 0.62070(13) 0.0396(7) Uani 1 1 d . . . . .
H210 H 0.657214 0.599417 0.580744 0.048 Uiso 1 1 calc R . . . .
C25 C 0.83667(10) 0.0428(3) 0.43859(12) 0.0351(6) Uani 1 1 d . . . . .
C32 C 0.76660(11) 0.7797(3) 0.49792(13) 0.0401(7) Uani 1 1 d . . . . .
H32A H 0.804342 0.775412 0.511218 0.048 Uiso 1 1 calc R . . . .
C42 C 0.48414(10) 0.2839(3) 0.50133(13) 0.0397(7) Uani 1 1 d . . . . .
H42A H 0.446304 0.276074 0.490094 0.048 Uiso 1 1 calc R . . . .
C112 C 1.08217(10) 0.2819(3) 0.29341(13) 0.0380(7) Uani 1 1 d . . . . .
C214 C 0.74424(10) 0.6397(3) 0.71232(13) 0.0424(7) Uani 1 1 d . . . . .
H214 H 0.777570 0.609154 0.734429 0.051 Uiso 1 1 calc R . . . .
C212 C 0.66817(10) 0.7891(3) 0.70755(13) 0.0392(7) Uani 1 1 d . . . . .
C14 C 0.93518(10) -0.3737(3) 0.51951(13) 0.0379(7) Uani 1 1 d . . . . .
C13 C 0.99126(10) -0.3491(3) 0.53803(12) 0.0351(6) Uani 1 1 d . . . . .
C48 C 0.48737(10) 0.4210(3) 0.40371(14) 0.0439(7) Uani 1 1 d . . . . .
H48 H 0.450063 0.406020 0.390936 0.053 Uiso 1 1 calc R . . . .
C22 C 0.73060(10) 0.2557(3) 0.49769(13) 0.0395(7) Uani 1 1 d . . . . .
H22A H 0.692895 0.267706 0.487296 0.047 Uiso 1 1 calc R . . . .
C31 C 0.75487(11) 0.5433(3) 0.37503(13) 0.0410(7) Uani 1 1 d . . . . .
C35 C 0.64999(10) 0.9764(3) 0.54277(13) 0.0394(7) Uani 1 1 d . . . . .
C211 C 0.64687(10) 0.7353(3) 0.64764(13) 0.0409(7) Uani 1 1 d . . . . .
H211 H 0.614104 0.767872 0.624978 0.049 Uiso 1 1 calc R . . . .
C111 C 1.10705(10) 0.2205(3) 0.34976(13) 0.0434(7) Uani 1 1 d . . . . .
H111 H 1.142020 0.246690 0.368839 0.052 Uiso 1 1 calc R . . . .
C114 C 1.00409(10) 0.1441(3) 0.29519(13) 0.0425(7) Uani 1 1 d . . . . .
H114 H 0.968783 0.119667 0.276493 0.051 Uiso 1 1 calc R . . . .
C110 C 1.08142(10) 0.1215(3) 0.37840(13) 0.0416(7) Uani 1 1 d . . . . .
H110 H 1.099442 0.081169 0.415995 0.050 Uiso 1 1 calc R . . . .
C41 C 0.50147(11) 0.0620(3) 0.63067(13) 0.0405(7) Uani 1 1 d . . . . .
C47 C 0.51460(11) 0.4967(3) 0.36561(14) 0.0466(8) Uani 1 1 d . . . . .
H47 H 0.495946 0.531854 0.326988 0.056 Uiso 1 1 calc R . . . .
C113 C 1.02985(11) 0.2405(3) 0.26624(13) 0.0455(7) Uani 1 1 d . . . . .
H113 H 1.012267 0.278951 0.227911 0.055 Uiso 1 1 calc R . . . .
C49 C 0.46606(10) -0.0070(3) 0.66997(13) 0.0406(7) Uani 1 1 d . . . . .
C15 C 0.90949(11) -0.4692(3) 0.55219(14) 0.0430(7) Uani 1 1 d . . . . .
C46 C 0.56979(10) 0.5218(3) 0.38396(13) 0.0422(7) Uani 1 1 d . . . . .
H46 H 0.588429 0.572375 0.357382 0.051 Uiso 1 1 calc R . . . .
N33 N 0.87384(11) 0.2824(3) 0.20296(13) 0.0730(8) Uani 1 1 d . . . . .
H33A H 0.851059 0.239600 0.174227 0.088 Uiso 1 1 d GR . . . .
H33B H 0.889949 0.340900 0.182357 0.088 Uiso 1 1 d GR . . . .
C39 C 0.78987(10) 0.4752(3) 0.33496(13) 0.0410(7) Uani 1 1 d . . . . .
C38 C 0.76022(11) 0.9397(3) 0.58449(14) 0.0447(7) Uani 1 1 d . . . . .
H38 H 0.797505 0.927590 0.598931 0.054 Uiso 1 1 calc R . . . .
C18 C 1.02029(12) -0.4216(3) 0.58895(14) 0.0473(8) Uani 1 1 d . . . . .
H18 H 1.057516 -0.405623 0.601813 0.057 Uiso 1 1 calc R . . . .
C28 C 0.72656(11) 0.1025(3) 0.40639(13) 0.0434(7) Uani 1 1 d . . . . .
H28 H 0.689364 0.121194 0.395627 0.052 Uiso 1 1 calc R . . . .
C213 C 0.71778(11) 0.7379(3) 0.73973(13) 0.0446(7) Uani 1 1 d . . . . .
H213 H 0.732999 0.771084 0.780337 0.054 Uiso 1 1 calc R . . . .
C410 C 0.42169(10) 0.0517(3) 0.69220(14) 0.0458(7) Uani 1 1 d . . . . .
H410 H 0.412782 0.138100 0.680837 0.055 Uiso 1 1 calc R . . . .
C26 C 0.80570(11) -0.0128(3) 0.38484(13) 0.0461(7) Uani 1 1 d . . . . .
H26 H 0.821873 -0.070007 0.358669 0.055 Uiso 1 1 calc R . . . .
C27 C 0.75006(11) 0.0161(3) 0.36936(13) 0.0491(8) Uani 1 1 d . . . . .
H27 H 0.728922 -0.023720 0.333585 0.059 Uiso 1 1 calc R . . . .
C36 C 0.67658(11) 1.0458(3) 0.59512(14) 0.0464(7) Uani 1 1 d . . . . .
H36 H 0.657261 1.105740 0.616437 0.056 Uiso 1 1 calc R . . . .
C37 C 0.73192(11) 1.0269(3) 0.61622(14) 0.0500(8) Uani 1 1 d . . . . .
H37 H 0.749840 1.073466 0.651905 0.060 Uiso 1 1 calc R . . . .
C16 C 0.93985(13) -0.5397(3) 0.60194(14) 0.0510(8) Uani 1 1 d . . . . .
H16 H 0.922951 -0.604244 0.623355 0.061 Uiso 1 1 calc R . . . .
C17 C 0.99525(12) -0.5154(3) 0.62031(14) 0.0529(8) Uani 1 1 d . . . . .
H17 H 1.015388 -0.563160 0.654096 0.063 Uiso 1 1 calc R . . . .
C312 C 0.84696(12) 0.3467(3) 0.24744(14) 0.0483(8) Uani 1 1 d . . . . .
C314 C 0.77260(12) 0.3548(3) 0.30886(14) 0.0521(8) Uani 1 1 d . . . . .
H314 H 0.741248 0.316557 0.320103 0.062 Uiso 1 1 calc R . . . .
C310 C 0.83726(11) 0.5301(3) 0.31744(14) 0.0508(8) Uani 1 1 d . . . . .
H310 H 0.850361 0.609695 0.335490 0.061 Uiso 1 1 calc R . . . .
C414 C 0.47748(13) -0.1368(3) 0.68743(15) 0.0546(8) Uani 1 1 d . . . . .
H414 H 0.507090 -0.177969 0.673402 0.066 Uiso 1 1 calc R . . . .
N43 N 0.37100(12) -0.2130(3) 0.78541(14) 0.0887(10) Uani 1 1 d . . . . .
H43A H 0.391713 -0.269323 0.808591 0.106 Uiso 1 1 d GR . . . .
H43B H 0.358024 -0.158841 0.810962 0.106 Uiso 1 1 d GR . . . .
C411 C 0.39082(11) -0.0156(3) 0.73059(14) 0.0511(8) Uani 1 1 d . . . . .
H411 H 0.361695 0.025901 0.745497 0.061 Uiso 1 1 calc R . . . .
C412 C 0.40281(13) -0.1448(3) 0.74721(15) 0.0563(9) Uani 1 1 d . . . . .
C311 C 0.86457(11) 0.4673(3) 0.27375(15) 0.0543(8) Uani 1 1 d . . . . .
H311 H 0.895422 0.506295 0.261582 0.065 Uiso 1 1 calc R . . . .
C413 C 0.44642(14) -0.2058(3) 0.72470(15) 0.0608(9) Uani 1 1 d . . . . .
H413 H 0.454479 -0.293145 0.734897 0.073 Uiso 1 1 calc R . . . .
C313 C 0.80116(13) 0.2901(3) 0.26626(15) 0.0571(9) Uani 1 1 d . . . . .
H313 H 0.789448 0.207992 0.250205 0.069 Uiso 1 1 calc R . . . .

loop_
_atom_site_aniso_label
_atom_site_aniso_U_11
_atom_site_aniso_U_22
_atom_site_aniso_U_33
_atom_site_aniso_U_23
_atom_site_aniso_U_13
_atom_site_aniso_U_12
O42 0.0324(10) 0.0651(14) 0.0404(11) 0.0165(11) 0.0046(8) -0.0037(10)
O11 0.0334(10) 0.0613(13) 0.0370(10) 0.0022(11) 0.0030(8) -0.0028(10)
O43 0.0295(9) 0.0646(14) 0.0430(11) 0.0092(11) 0.0079(8) -0.0068(10)
O32 0.0326(10) 0.0539(13) 0.0527(13) -0.0163(11) 0.0015(9) 0.0019(10)
O12 0.0364(10) 0.0458(13) 0.0624(13) 0.0170(11) 0.0039(9) -0.0025(10)
O21 0.0291(9) 0.0526(12) 0.0481(12) -0.0061(11) 0.0000(8) 0.0023(10)
O22 0.0342(10) 0.0644(15) 0.0505(13) -0.0224(11) -0.0012(9) 0.0007(10)
O23 0.0345(10) 0.0642(14) 0.0470(12) -0.0092(12) 0.0040(8) 0.0088(11)
O31 0.0379(10) 0.0733(15) 0.0452(11) -0.0035(12) 0.0119(9) -0.0097(11)
O33 0.0342(10) 0.0705(15) 0.0706(15) -0.0190(13) 0.0083(10) 0.0076(11)
O41 0.0358(10) 0.0736(15) 0.0631(13) 0.0136(13) 0.0154(9) 0.0106(11)
N11 0.0287(11) 0.0458(14) 0.0451(14) 0.0106(13) 0.0006(10) -0.0087(11)
O13 0.0423(11) 0.0713(16) 0.0902(18) 0.0253(14) 0.0178(11) -0.0088(12)
N22 0.0344(12) 0.0429(14) 0.0413(14) -0.0057(12) 0.0076(10) 0.0011(12)
N12 0.0354(12) 0.0380(13) 0.0410(14) 0.0027(12) 0.0085(10) -0.0025(11)
N42 0.0318(11) 0.0476(14) 0.0428(14) 0.0030(13) 0.0097(10) -0.0048(12)
N41 0.0280(11) 0.0497(15) 0.0511(15) 0.0107(13) 0.0090(11) -0.0001(12)
N21 0.0281(11) 0.0523(15) 0.0482(15) -0.0144(13) 0.0058(10) 0.0016(12)
N31 0.0317(12) 0.0520(15) 0.0525(15) -0.0095(14) 0.0100(11) 0.0047(12)
N32 0.0346(12) 0.0423(14) 0.0469(15) -0.0011(13) 0.0121(11) 0.0047(12)
N13 0.0484(14) 0.0516(16) 0.0477(15) 0.0151(14) -0.0094(11) -0.0080(13)
N23 0.0478(14) 0.0694(18) 0.0505(16) -0.0099(15) 0.0059(12) 0.0122(15)
C19 0.0309(13) 0.0357(15) 0.0274(14) -0.0045(13) 0.0050(11) -0.0022(13)
C11 0.0328(13) 0.0382(16) 0.0261(14) -0.0030(13) 0.0040(11) 0.0016(14)
C23 0.0332(13) 0.0357(16) 0.0348(15) -0.0013(13) 0.0077(12) -0.0024(13)
C45 0.0287(13) 0.0363(16) 0.0373(15) -0.0043(14) 0.0074(11) 0.0000(13)
C44 0.0314(13) 0.0403(16) 0.0313(15) 0.0005(14) 0.0036(11) 0.0042(14)
C29 0.0307(13) 0.0403(16) 0.0336(15) 0.0010(14) 0.0044(11) -0.0031(13)
C24 0.0338(14) 0.0376(16) 0.0301(15) 0.0002(13) 0.0026(11) -0.0065(14)
C43 0.0298(13) 0.0383(16) 0.0407(16) -0.0029(14) 0.0057(12) 0.0018(13)
C12 0.0343(14) 0.0371(16) 0.0385(16) 0.0008(14) 0.0007(12) -0.0028(14)
C21 0.0307(13) 0.0402(16) 0.0339(15) 0.0046(14) 0.0043(11) -0.0048(14)
C34 0.0339(14) 0.0368(16) 0.0373(16) 0.0007(14) 0.0073(12) -0.0037(14)
C33 0.0322(13) 0.0380(16) 0.0392(16) 0.0040(14) 0.0076(12) 0.0006(14)
C210 0.0376(14) 0.0447(17) 0.0348(16) -0.0013(14) 0.0001(12) -0.0051(14)
C25 0.0345(14) 0.0356(16) 0.0346(15) -0.0009(14) 0.0041(12) -0.0014(13)
C32 0.0330(14) 0.0455(17) 0.0414(17) 0.0038(16) 0.0051(13) 0.0045(14)
C42 0.0258(13) 0.0481(18) 0.0448(17) 0.0002(16) 0.0041(12) 0.0000(14)
C112 0.0387(15) 0.0388(16) 0.0362(16) 0.0029(14) 0.0048(12) 0.0035(14)
C214 0.0328(14) 0.0514(18) 0.0407(17) -0.0032(16) -0.0009(12) 0.0055(15)
C212 0.0376(15) 0.0391(16) 0.0418(17) -0.0006(15) 0.0087(13) -0.0006(14)
C14 0.0373(14) 0.0364(16) 0.0406(16) 0.0050(14) 0.0076(13) 0.0025(14)
C13 0.0360(14) 0.0326(15) 0.0370(16) -0.0020(14) 0.0067(12) 0.0028(13)
C48 0.0301(14) 0.0513(19) 0.0469(18) -0.0028(16) -0.0044(13) -0.0007(15)
C22 0.0320(14) 0.0435(17) 0.0425(17) -0.0010(15) 0.0045(13) -0.0038(14)
C31 0.0425(16) 0.0443(18) 0.0374(16) 0.0044(15) 0.0095(13) -0.0007(15)
C35 0.0301(13) 0.0427(17) 0.0461(17) -0.0016(15) 0.0079(12) -0.0008(14)
C211 0.0335(14) 0.0462(18) 0.0411(17) -0.0018(15) 0.0007(12) 0.0021(14)
C111 0.0318(14) 0.0516(18) 0.0431(17) 0.0066(16) -0.0054(12) -0.0048(15)
C114 0.0345(14) 0.0490(18) 0.0403(17) 0.0059(15) -0.0053(12) -0.0075(15)
C110 0.0376(14) 0.0473(18) 0.0373(16) 0.0099(15) -0.0018(12) 0.0013(15)
C41 0.0366(15) 0.0465(18) 0.0398(16) -0.0033(15) 0.0099(13) 0.0001(15)
C47 0.0462(16) 0.0527(19) 0.0378(16) 0.0081(16) -0.0031(13) 0.0026(16)
C113 0.0451(16) 0.0503(19) 0.0359(16) 0.0121(15) -0.0093(13) -0.0082(16)
C49 0.0381(14) 0.0447(18) 0.0401(16) -0.0004(15) 0.0091(12) -0.0017(15)
C15 0.0395(15) 0.0397(17) 0.0531(18) 0.0017(16) 0.0176(14) -0.0006(15)
C46 0.0430(15) 0.0457(18) 0.0388(16) 0.0068(15) 0.0092(13) -0.0008(15)
N33 0.0661(18) 0.088(2) 0.0676(19) -0.0227(19) 0.0190(14) 0.0010(17)
C39 0.0391(15) 0.0449(18) 0.0390(16) 0.0009(15) 0.0063(13) 0.0003(15)
C38 0.0338(14) 0.0503(19) 0.0480(18) 0.0008(16) 0.0009(13) -0.0019(15)
C18 0.0435(16) 0.0503(19) 0.0466(18) 0.0055(16) 0.0032(14) 0.0014(16)
C28 0.0368(15) 0.0496(18) 0.0405(17) -0.0021(16) -0.0037(13) -0.0008(15)
C213 0.0454(16) 0.0487(18) 0.0379(16) -0.0097(15) 0.0012(13) 0.0020(16)
C410 0.0382(15) 0.0473(18) 0.0524(18) 0.0097(16) 0.0087(13) 0.0048(15)
C26 0.0487(16) 0.0487(18) 0.0406(17) -0.0098(16) 0.0063(13) -0.0007(16)
C27 0.0473(16) 0.059(2) 0.0380(17) -0.0131(16) -0.0026(13) -0.0022(17)
C36 0.0464(16) 0.0449(18) 0.0507(18) -0.0103(16) 0.0160(14) 0.0038(16)
C37 0.0475(17) 0.0526(19) 0.0481(18) -0.0124(17) 0.0020(14) -0.0053(17)
C16 0.067(2) 0.0359(17) 0.056(2) 0.0098(16) 0.0268(16) 0.0002(17)
C17 0.062(2) 0.050(2) 0.0460(19) 0.0140(17) 0.0057(15) 0.0079(18)
C312 0.0470(17) 0.056(2) 0.0415(18) -0.0022(17) 0.0066(14) 0.0120(17)
C314 0.0619(19) 0.0468(19) 0.0510(19) 0.0017(17) 0.0196(16) -0.0127(17)
C310 0.0422(16) 0.0541(19) 0.057(2) -0.0063(18) 0.0114(14) -0.0013(16)
C414 0.070(2) 0.0447(19) 0.054(2) -0.0042(17) 0.0247(17) 0.0059(18)
N43 0.101(2) 0.085(2) 0.090(2) 0.024(2) 0.0472(19) -0.010(2)
C411 0.0378(15) 0.065(2) 0.0514(19) 0.0029(18) 0.0112(14) 0.0047(17)
C412 0.062(2) 0.059(2) 0.050(2) 0.0029(18) 0.0141(16) -0.0174(19)
C311 0.0357(15) 0.067(2) 0.062(2) -0.0087(19) 0.0144(15) -0.0048(17)
C413 0.086(2) 0.0409(19) 0.060(2) 0.0020(17) 0.0275(19) 0.0030(19)
C313 0.071(2) 0.0483(19) 0.055(2) -0.0107(18) 0.0191(17) -0.0046(18)

loop_
_atom_type_symbol
_atom_type_description
_atom_type_scat_dispersion_real
_atom_type_scat_dispersion_imag
_atom_type_scat_source
C C 0.0033 0.0016 'International Tables Vol C Tables 4.2.6.8 and 6.1.1.4'
H H 0.0000 0.0000 'International Tables Vol C Tables 4.2.6.8 and 6.1.1.4'
N N 0.0061 0.0033 'International Tables Vol C Tables 4.2.6.8 and 6.1.1.4'
O O 0.0106 0.0060 'International Tables Vol C Tables 4.2.6.8 and 6.1.1.4'

loop_
_geom_angle_atom_site_label_1
_geom_angle_atom_site_label_2
_geom_angle_atom_site_label_3
_geom_angle
_geom_angle_site_symmetry_1
_geom_angle_site_symmetry_3
_geom_angle_publ_flag
C44 O42 H42 109.5 . . ?
C45 O43 H43 109.5 . . ?
C34 O32 H32 109.5 . . ?
C14 O12 H12 109.5 . . ?
C24 O22 H22 109.5 . . ?
C25 O23 H23 109.5 . . ?
C35 O33 H33 109.5 . . ?
N12 N11 H11 120.7 . . ?
C11 N11 H11 120.7 . . ?
C11 N11 N12 118.6(2) . . ?
C15 O13 H13 109.5 . . ?
C22 N22 N21 116.6(2) . . ?
C12 N12 N11 117.7(2) . . ?
C42 N42 N41 117.5(2) . . ?
N42 N41 H41 120.3 . . ?
C41 N41 N42 119.4(2) . . ?
C41 N41 H41 120.3 . . ?
N22 N21 H21 120.0 . . ?
C21 N21 N22 119.9(2) . . ?
C21 N21 H21 120.0 . . ?
N32 N31 H31 120.6 . . ?
C31 N31 H31 120.6 . . ?
C31 N31 N32 118.8(2) . . ?
C32 N32 N31 118.0(2) . . ?
H13A N13 H13B 107.5 . . ?
C112 N13 H13A 111.6 . . ?
C112 N13 H13B 107.2 . . ?
H23A N23 H23B 109.2 . . ?
C212 N23 H23A 109.8 . . ?
C212 N23 H23B 108.3 . . ?
C114 C19 C11 119.2(2) . . ?
C114 C19 C110 117.1(2) . . ?
C110 C19 C11 123.6(2) . . ?
O11 C11 N11 120.0(2) . . ?
O11 C11 C19 121.0(2) . . ?
N11 C11 C19 119.1(2) . . ?
C24 C23 C22 123.1(2) . . ?
C24 C23 C28 118.3(2) . . ?
C28 C23 C22 118.6(2) . . ?
O43 C45 C44 115.8(2) . . ?
O43 C45 C46 123.7(2) . . ?
C46 C45 C44 120.5(2) . . ?
O42 C44 C45 117.2(2) . . ?
O42 C44 C43 122.8(2) . . ?
C45 C44 C43 119.9(2) . . ?
C210 C29 C21 124.0(2) . . ?
C214 C29 C21 118.7(2) . . ?
C214 C29 C210 117.2(3) . . ?
O22 C24 C23 122.4(2) . . ?
O22 C24 C25 117.3(2) . . ?
C25 C24 C23 120.3(2) . . ?
C44 C43 C42 122.0(2) . . ?
C44 C43 C48 117.8(3) . . ?
C48 C43 C42 120.3(2) . . ?
N12 C12 H12A 119.2 . . ?
N12 C12 C13 121.5(2) . . ?
C13 C12 H12A 119.2 . . ?
O21 C21 N21 119.7(3) . . ?
O21 C21 C29 122.4(2) . . ?
N21 C21 C29 117.9(2) . . ?
O32 C34 C33 123.3(2) . . ?
O32 C34 C35 117.0(2) . . ?
C33 C34 C35 119.7(2) . . ?
C34 C33 C32 122.4(3) . . ?
C34 C33 C38 118.4(3) . . ?
C38 C33 C32 119.2(2) . . ?
C29 C210 H210 119.6 . . ?
C211 C210 C29 120.7(3) . . ?
C211 C210 H210 119.6 . . ?
O23 C25 C24 116.3(2) . . ?
O23 C25 C26 123.6(3) . . ?
C26 C25 C24 120.1(2) . . ?
N32 C32 C33 121.2(2) . . ?
N32 C32 H32A 119.4 . . ?
C33 C32 H32A 119.4 . . ?
N42 C42 C43 120.9(2) . . ?
N42 C42 H42A 119.6 . . ?
C43 C42 H42A 119.6 . . ?
N13 C112 C111 120.9(2) . . ?
N13 C112 C113 121.5(2) . . ?
C111 C112 C113 117.7(3) . . ?
C29 C214 H214 119.0 . . ?
C213 C214 C29 122.0(3) . . ?
C213 C214 H214 119.0 . . ?
N23 C212 C211 121.2(3) . . ?
N23 C212 C213 121.5(3) . . ?
C211 C212 C213 117.3(3) . . ?
O12 C14 C13 123.4(2) . . ?
O12 C14 C15 116.7(2) . . ?
C15 C14 C13 119.9(3) . . ?
C14 C13 C12 121.5(2) . . ?
C18 C13 C12 119.8(2) . . ?
C18 C13 C14 118.7(3) . . ?
C43 C48 H48 119.2 . . ?
C47 C48 C43 121.6(2) . . ?
C47 C48 H48 119.2 . . ?
N22 C22 C23 120.9(2) . . ?
N22 C22 H22A 119.5 . . ?
C23 C22 H22A 119.5 . . ?
O31 C31 N31 120.5(3) . . ?
O31 C31 C39 120.6(3) . . ?
N31 C31 C39 118.8(2) . . ?
O33 C35 C34 116.7(2) . . ?
O33 C35 C36 122.8(3) . . ?
C36 C35 C34 120.5(2) . . ?
C210 C211 C212 121.7(3) . . ?
C210 C211 H211 119.2 . . ?
C212 C211 H211 119.2 . . ?
C112 C111 H111 119.2 . . ?
C110 C111 C112 121.7(3) . . ?
C110 C111 H111 119.2 . . ?
C19 C114 H114 118.8 . . ?
C113 C114 C19 122.3(2) . . ?
C113 C114 H114 118.8 . . ?
C19 C110 H110 119.7 . . ?
C111 C110 C19 120.6(3) . . ?
C111 C110 H110 119.7 . . ?
O41 C41 N41 120.9(3) . . ?
O41 C41 C49 122.3(3) . . ?
N41 C41 C49 116.8(2) . . ?
C48 C47 H47 119.9 . . ?
C48 C47 C46 120.3(3) . . ?
C46 C47 H47 119.9 . . ?
C112 C113 H113 119.7 . . ?
C114 C113 C112 120.7(3) . . ?
C114 C113 H113 119.7 . . ?
C410 C49 C41 123.4(3) . . ?
C414 C49 C41 119.2(3) . . ?
C414 C49 C410 117.5(3) . . ?
O13 C15 C14 116.4(3) . . ?
O13 C15 C16 124.0(3) . . ?
C16 C15 C14 119.6(3) . . ?
C45 C46 C47 119.9(3) . . ?
C45 C46 H46 120.1 . . ?
C47 C46 H46 120.1 . . ?
H33A N33 H33B 107.8 . . ?
C312 N33 H33A 111.6 . . ?
C312 N33 H33B 108.1 . . ?
C314 C39 C31 118.0(3) . . ?
C314 C39 C310 118.2(3) . . ?
C310 C39 C31 123.5(3) . . ?
C33 C38 H38 119.3 . . ?
C37 C38 C33 121.5(3) . . ?
C37 C38 H38 119.3 . . ?
C13 C18 H18 119.4 . . ?
C17 C18 C13 121.2(3) . . ?
C17 C18 H18 119.4 . . ?
C23 C28 H28 119.5 . . ?
C27 C28 C23 121.0(3) . . ?
C27 C28 H28 119.5 . . ?
C214 C213 C212 121.0(3) . . ?
C214 C213 H213 119.5 . . ?
C212 C213 H213 119.5 . . ?
C49 C410 H410 119.4 . . ?
C411 C410 C49 121.2(3) . . ?
C411 C410 H410 119.4 . . ?
C25 C26 H26 119.9 . . ?
C25 C26 C27 120.1(3) . . ?
C27 C26 H26 119.9 . . ?
C28 C27 C26 120.2(3) . . ?
C28 C27 H27 119.9 . . ?
C26 C27 H27 119.9 . . ?
C35 C36 H36 119.9 . . ?
C35 C36 C37 120.2(3) . . ?
C37 C36 H36 119.9 . . ?
C38 C37 C36 119.7(3) . . ?
C38 C37 H37 120.1 . . ?
C36 C37 H37 120.1 . . ?
C15 C16 H16 119.7 . . ?
C15 C16 C17 120.6(3) . . ?
C17 C16 H16 119.7 . . ?
C18 C17 C16 120.0(3) . . ?
C18 C17 H17 120.0 . . ?
C16 C17 H17 120.0 . . ?
N33 C312 C311 121.9(3) . . ?
C313 C312 N33 119.5(3) . . ?
C313 C312 C311 118.6(3) . . ?
C39 C314 H314 119.4 . . ?
C39 C314 C313 121.1(3) . . ?
C313 C314 H314 119.4 . . ?
C39 C310 H310 119.8 . . ?
C311 C310 C39 120.4(3) . . ?
C311 C310 H310 119.8 . . ?
C49 C414 H414 119.1 . . ?
C413 C414 C49 121.9(3) . . ?
C413 C414 H414 119.1 . . ?
H43A N43 H43B 109.2 . . ?
C412 N43 H43A 108.2 . . ?
C412 N43 H43B 109.3 . . ?
C410 C411 H411 119.8 . . ?
C410 C411 C412 120.3(3) . . ?
C412 C411 H411 119.8 . . ?
C411 C412 N43 120.1(3) . . ?
C411 C412 C413 119.3(3) . . ?
C413 C412 N43 120.5(3) . . ?
C312 C311 H311 119.4 . . ?
C310 C311 C312 121.2(3) . . ?
C310 C311 H311 119.4 . . ?
C414 C413 C412 119.7(3) . . ?
C414 C413 H413 120.1 . . ?
C412 C413 H413 120.1 . . ?
C312 C313 C314 120.4(3) . . ?
C312 C313 H313 119.8 . . ?
C314 C313 H313 119.8 . . ?

loop_
_geom_bond_atom_site_label_1
_geom_bond_atom_site_label_2
_geom_bond_distance
_geom_bond_site_symmetry_2
_geom_bond_publ_flag
O42 H42 0.8200 . ?
O42 C44 1.363(3) . ?
O11 C11 1.248(3) . ?
O43 H43 0.8200 . ?
O43 C45 1.367(3) . ?
O32 H32 0.8200 . ?
O32 C34 1.360(3) . ?
O12 H12 0.8200 . ?
O12 C14 1.363(3) . ?
O21 C21 1.245(3) . ?
O22 H22 0.8200 . ?
O22 C24 1.360(3) . ?
O23 H23 0.8200 . ?
O23 C25 1.365(3) . ?
O31 C31 1.242(3) . ?
O33 H33 0.8200 . ?
O33 C35 1.371(3) . ?
O41 C41 1.244(3) . ?
N11 H11 0.8600 . ?
N11 N12 1.378(3) . ?
N11 C11 1.342(3) . ?
O13 H13 0.8200 . ?
O13 C15 1.359(3) . ?
N22 N21 1.382(3) . ?
N22 C22 1.288(3) . ?
N12 C12 1.278(3) . ?
N42 N41 1.384(3) . ?
N42 C42 1.278(3) . ?
N41 H41 0.8600 . ?
N41 C41 1.344(3) . ?
N21 H21 0.8600 . ?
N21 C21 1.344(3) . ?
N31 H31 0.8600 . ?
N31 N32 1.378(3) . ?
N31 C31 1.344(3) . ?
N32 C32 1.276(3) . ?
N13 H13A 0.8673 . ?
N13 H13B 0.8651 . ?
N13 C112 1.372(3) . ?
N23 H23A 0.8608 . ?
N23 H23B 0.8604 . ?
N23 C212 1.376(3) . ?
C19 C11 1.461(3) . ?
C19 C114 1.386(3) . ?
C19 C110 1.395(3) . ?
C23 C24 1.398(3) . ?
C23 C22 1.442(3) . ?
C23 C28 1.402(3) . ?
C45 C44 1.393(3) . ?
C45 C46 1.373(3) . ?
C44 C43 1.400(3) . ?
C29 C21 1.469(4) . ?
C29 C210 1.403(3) . ?
C29 C214 1.380(3) . ?
C24 C25 1.388(3) . ?
C43 C42 1.449(4) . ?
C43 C48 1.404(4) . ?
C12 H12A 0.9300 . ?
C12 C13 1.442(3) . ?
C34 C33 1.393(3) . ?
C34 C35 1.394(3) . ?
C33 C32 1.444(4) . ?
C33 C38 1.398(4) . ?
C210 H210 0.9300 . ?
C210 C211 1.377(3) . ?
C25 C26 1.370(3) . ?
C32 H32A 0.9300 . ?
C42 H42A 0.9300 . ?
C112 C111 1.381(3) . ?
C112 C113 1.391(3) . ?
C214 H214 0.9300 . ?
C214 C213 1.369(4) . ?
C212 C211 1.384(3) . ?
C212 C213 1.399(3) . ?
C14 C13 1.400(3) . ?
C14 C15 1.397(4) . ?
C13 C18 1.391(4) . ?
C48 H48 0.9300 . ?
C48 C47 1.359(4) . ?
C22 H22A 0.9300 . ?
C31 C39 1.468(4) . ?
C35 C36 1.373(4) . ?
C211 H211 0.9300 . ?
C111 H111 0.9300 . ?
C111 C110 1.377(3) . ?
C114 H114 0.9300 . ?
C114 C113 1.362(3) . ?
C110 H110 0.9300 . ?
C41 C49 1.469(4) . ?
C47 H47 0.9300 . ?
C47 C46 1.379(3) . ?
C113 H113 0.9300 . ?
C49 C410 1.391(4) . ?
C49 C414 1.389(4) . ?
C15 C16 1.378(4) . ?
C46 H46 0.9300 . ?
N33 H33A 0.8692 . ?
N33 H33B 0.8671 . ?
N33 C312 1.386(3) . ?
C39 C314 1.382(4) . ?
C39 C310 1.398(4) . ?
C38 H38 0.9300 . ?
C38 C37 1.365(4) . ?
C18 H18 0.9300 . ?
C18 C17 1.361(4) . ?
C28 H28 0.9300 . ?
C28 C27 1.360(4) . ?
C213 H213 0.9300 . ?
C410 H410 0.9300 . ?
C410 C411 1.372(4) . ?
C26 H26 0.9300 . ?
C26 C27 1.392(3) . ?
C27 H27 0.9300 . ?
C36 H36 0.9300 . ?
C36 C37 1.381(4) . ?
C37 H37 0.9300 . ?
C16 H16 0.9300 . ?
C16 C17 1.383(4) . ?
C17 H17 0.9300 . ?
C312 C311 1.387(4) . ?
C312 C313 1.382(4) . ?
C314 H314 0.9300 . ?
C314 C313 1.384(4) . ?
C310 H310 0.9300 . ?
C310 C311 1.373(4) . ?
C414 H414 0.9300 . ?
C414 C413 1.369(4) . ?
N43 H43A 0.8625 . ?
N43 H43B 0.8628 . ?
N43 C412 1.390(4) . ?
C411 H411 0.9300 . ?
C411 C412 1.382(4) . ?
C412 C413 1.389(4) . ?
C311 H311 0.9300 . ?
C413 H413 0.9300 . ?
C313 H313 0.9300 . ?
